data_2201707
loop_
_publ_author_name
'Lozano Diz, Enrique'
'Therrien, Bruno'
'Neels, Antonia'
'S\"uss-Fink, Georg'

_publ_section_title
;
 Dibromodicarbonylbis(triphenylphosphine)ruthenium(II) dichloromethane
 solvate
;
_journal_issue 8
_journal_name_full 'Acta Crystallographica Section E'
_journal_page_first m404
_journal_page_last m405
_journal_paper_doi 10.1107/S160053680201190X
_journal_volume 58
_journal_year 2002
_chemical_formula_iupac '[Ru Br2 (C O)2 (P Ph3)2], CH2 Cl2'
_chemical_formula_moiety 'C38 H30 Br2 O2 P2 Ru1, C1 H2 Cl2'
_chemical_formula_sum 'C39 H32 Br2 Cl2 O2 P2 Ru'
_chemical_formula_weight 926.38
_chemical_name_systematic
;
Dibromodicarbonylbis(triphenylphosphine)ruthenium(II) dichloromethane solvate
;
_space_group_IT_number 14
_symmetry_cell_setting monoclinic
_symmetry_space_group_name_Hall '-P 2yn'
_symmetry_space_group_name_H-M 'P 1 21/n 1'
_atom_sites_solution_hydrogens geom
_atom_sites_solution_primary direct
_atom_sites_solution_secondary difmap
_audit_creation_method SHELXL-97
_cell_angle_alpha 90.00
_cell_angle_beta 117.423(6)
_cell_angle_gamma 90.00
_cell_formula_units_Z 4
_cell_length_a 10.2056(6)
_cell_length_b 40.436(3)
_cell_length_c 10.3584(6)
_cell_measurement_reflns_used 8000
_cell_measurement_temperature 153(2)
_cell_measurement_theta_max 25.9
_cell_measurement_theta_min 2.0
_cell_volume 3794.3(5)
_computing_cell_refinement 'CELL in IPDS'
_computing_data_collection 'EXPOSE in IPDS (Stoe & Cie, 2000)'
_computing_data_reduction 'INTEGRATE in IPDS'
_computing_molecular_graphics 'ORTEP-3 (Farrugia, 1997)'
_computing_publication_material SHELXL97
_computing_structure_refinement 'SHELXL97 (Sheldrick, 1997)'
_computing_structure_solution 'SHELXS97 (Sheldrick, 1997)'
_diffrn_ambient_temperature 153(2)
_diffrn_detector_area_resol_mean 0.81
_diffrn_measured_fraction_theta_full 0.84
_diffrn_measured_fraction_theta_max 0.84
_diffrn_measurement_device_type 'Stoe IPDS'
_diffrn_measurement_method \f
_diffrn_radiation_monochromator graphite
_diffrn_radiation_source 'fine-focus sealed tube'
_diffrn_radiation_type MoK\a
_diffrn_radiation_wavelength 0.71073
_diffrn_reflns_av_R_equivalents 0.050
_diffrn_reflns_av_sigmaI/netI 0.064
_diffrn_reflns_limit_h_max 11
_diffrn_reflns_limit_h_min -12
_diffrn_reflns_limit_k_max 49
_diffrn_reflns_limit_k_min -49
_diffrn_reflns_limit_l_max 12
_diffrn_reflns_limit_l_min -12
_diffrn_reflns_number 15317
_diffrn_reflns_theta_full 25.9
_diffrn_reflns_theta_max 25.9
_diffrn_reflns_theta_min 2.0
_diffrn_standards_decay_% 0
_diffrn_standards_interval_count 0
_diffrn_standards_interval_time 0
_diffrn_standards_number 0
_exptl_absorpt_coefficient_mu 2.78
_exptl_absorpt_correction_T_max 0.407
_exptl_absorpt_correction_T_min 0.339
_exptl_absorpt_correction_type multi-scan
_exptl_absorpt_process_details '(Blessing, 1995)'
_exptl_crystal_colour yellow
_exptl_crystal_density_diffrn 1.622
_exptl_crystal_density_method 'not measured'
_exptl_crystal_description block
_exptl_crystal_F_000 1840
_exptl_crystal_size_max 0.45
_exptl_crystal_size_mid 0.25
_exptl_crystal_size_min 0.25
_refine_diff_density_max 1.12
_refine_diff_density_min -0.87
_refine_ls_extinction_method none
_refine_ls_goodness_of_fit_ref 0.93
_refine_ls_hydrogen_treatment constr
_refine_ls_matrix_type full
_refine_ls_number_parameters 433
_refine_ls_number_reflns 6181
_refine_ls_number_restraints 0
_refine_ls_restrained_S_all 0.93
_refine_ls_R_factor_all 0.059
_refine_ls_R_factor_gt 0.038
_refine_ls_shift/su_max 0.001
_refine_ls_shift/su_mean 0.000
_refine_ls_structure_factor_coef Fsqd
_refine_ls_weighting_details 'calc w = 1/[\s^2^(Fo^2^)+(0.0511P)^2^] where P = (Fo^2^+2Fc^2^)/3'
_refine_ls_weighting_scheme calc
_refine_ls_wR_factor_gt 0.084
_refine_ls_wR_factor_ref 0.090
_reflns_number_gt 4461
_reflns_number_total 6181
_reflns_threshold_expression I>2\s(I)
_cod_data_source_file ya6114.cif
_cod_data_source_block 3
_cod_depositor_comments
;
The following automatic conversions were performed:
'_symmetry_cell_setting' value 'Monoclinic' changed to 'monoclinic'
according to '/home/saulius/struct/CIF-dictionaries/cif_core.dic'
dictionary named 'cif_core.dic' version 2.4.1 from 2010-06-29.

Automatic conversion script
Id: cif_fix_enum 1527 2010-12-29 10:47:43Z saulius 

The following automatic conversions were performed:

'_symmetry_cell_setting' value 'Monoclinic' changed to 'monoclinic'
according to /home/saulius/struct/CIF-dictionaries/cif_core.dic
dictionary named 'cif_core.dic' version 2.4.1 from 2010-06-29.

Automatic conversion script
Id: cif_fix_values 1715 2011-07-08 13:25:40Z adriana 
;
_cod_original_cell_volume 3794.3(4)
_cod_original_sg_symbol_H-M 'P 21/n'
_cod_database_code 2201707
_cod_database_fobs_code 2201707

loop_
_symmetry_equiv_pos_as_xyz
'x, y, z'
'-x+1/2, y+1/2, -z+1/2'
'-x, -y, -z'
'x-1/2, -y-1/2, z-1/2'

loop_
_atom_site_label
_atom_site_fract_x
_atom_site_fract_y
_atom_site_fract_z
_atom_site_U_iso_or_equiv
_atom_site_adp_type
_atom_site_calc_flag
_atom_site_refinement_flags
_atom_site_occupancy
_atom_site_disorder_assembly
_atom_site_disorder_group
_atom_site_type_symbol
C1 0.6298(6) 0.11952(12) 1.0279(5) 0.0206(11) Uani d . 1 . . C
C2 0.6255(6) 0.14837(11) 0.7931(4) 0.0187(11) Uani d . 1 . . C
C3 0.3664(5) 0.05038(11) 0.6337(4) 0.0174(10) Uani d . 1 . . C
C4 0.2212(6) 0.05998(13) 0.5860(5) 0.0238(11) Uani d . 1 . . C
H4A 0.2005 0.0803 0.6191 0.029 Uiso calc R 1 . . H
C5 0.1056(6) 0.04036(14) 0.4904(5) 0.0297(12) Uani d . 1 . . C
H5A 0.0065 0.0473 0.4582 0.036 Uiso calc R 1 . . H
C6 0.1345(6) 0.01070(14) 0.4422(5) 0.0305(13) Uani d . 1 . . C
H6A 0.0553 -0.0025 0.3751 0.037 Uiso calc R 1 . . H
C7 0.2780(6) 0.00030(13) 0.4914(5) 0.0268(12) Uani d . 1 . . C
H7A 0.2977 -0.0204 0.4601 0.032 Uiso calc R 1 . . H
C8 0.3931(6) 0.01976(12) 0.5857(5) 0.0218(11) Uani d . 1 . . C
H8A 0.4918 0.0124 0.6188 0.026 Uiso calc R 1 . . H
C9 0.6347(6) 0.04536(11) 0.8965(4) 0.0193(11) Uani d . 1 . . C
C10 0.7313(6) 0.02316(13) 0.8830(5) 0.0294(12) Uani d . 1 . . C
H10A 0.7515 0.0249 0.8024 0.035 Uiso calc R 1 . . H
C11 0.7992(7) -0.00163(14) 0.9853(6) 0.0375(14) Uani d . 1 . . C
H11A 0.8661 -0.0164 0.9752 0.045 Uiso calc R 1 . . H
C12 0.7689(7) -0.00468(15) 1.1018(6) 0.0404(15) Uani d . 1 . . C
H12A 0.8133 -0.0219 1.1707 0.049 Uiso calc R 1 . . H
C13 0.6760(7) 0.01692(15) 1.1177(5) 0.0361(14) Uani d . 1 . . C
H13A 0.6584 0.0151 1.1999 0.043 Uiso calc R 1 . . H
C14 0.6056(6) 0.04182(13) 1.0154(5) 0.0278(12) Uani d . 1 . . C
H14A 0.5381 0.0563 1.0265 0.033 Uiso calc R 1 . . H
C15 0.6277(6) 0.08074(11) 0.6500(5) 0.0193(11) Uani d . 1 . . C
C16 0.5474(6) 0.08283(12) 0.4962(5) 0.0229(11) Uani d . 1 . . C
H16A 0.4434 0.0797 0.4474 0.028 Uiso calc R 1 . . H
C17 0.6262(7) 0.08961(13) 0.4183(5) 0.0309(13) Uani d . 1 . . C
H17A 0.5746 0.0913 0.3153 0.037 Uiso calc R 1 . . H
C18 0.7749(7) 0.09383(13) 0.4875(6) 0.0347(15) Uani d . 1 . . C
H18A 0.8257 0.0982 0.4322 0.042 Uiso calc R 1 . . H
C19 0.8533(7) 0.09186(14) 0.6370(6) 0.0332(13) Uani d . 1 . . C
H19A 0.9575 0.0945 0.6846 0.040 Uiso calc R 1 . . H
C20 0.7768(6) 0.08584(13) 0.7176(5) 0.0260(12) Uani d . 1 . . C
H20A 0.8295 0.0853 0.8207 0.031 Uiso calc R 1 . . H
C21 0.4980(5) 0.18277(11) 1.1024(4) 0.0168(10) Uani d . 1 . . C
C22 0.6485(6) 0.18601(12) 1.1934(4) 0.0217(11) Uani d . 1 . . C
H22A 0.7135 0.1899 1.1526 0.026 Uiso calc R 1 . . H
C23 0.7051(6) 0.18368(13) 1.3441(5) 0.0279(12) Uani d . 1 . . C
H23A 0.8079 0.1862 1.4061 0.033 Uiso calc R 1 . . H
C24 0.6080(6) 0.17756(13) 1.4023(5) 0.0259(12) Uani d . 1 . . C
H24A 0.6453 0.1756 1.5046 0.031 Uiso calc R 1 . . H
C25 0.4596(6) 0.17435(12) 1.3130(5) 0.0253(12) Uani d . 1 . . C
H25A 0.3953 0.1701 1.3544 0.030 Uiso calc R 1 . . H
C26 0.4014(6) 0.17713(12) 1.1630(4) 0.0192(10) Uani d . 1 . . C
H26A 0.2981 0.1753 1.1022 0.023 Uiso calc R 1 . . H
C27 0.5042(5) 0.21808(11) 0.8625(4) 0.0178(10) Uani d . 1 . . C
C28 0.4872(6) 0.22132(13) 0.7205(5) 0.0276(13) Uani d . 1 . . C
H28A 0.4459 0.2037 0.6528 0.033 Uiso calc R 1 . . H
C29 0.5306(7) 0.25019(14) 0.6796(5) 0.0358(14) Uani d . 1 . . C
H29A 0.5183 0.2523 0.5833 0.043 Uiso calc R 1 . . H
C30 0.5917(7) 0.27610(15) 0.7761(6) 0.0421(16) Uani d . 1 . . C
H30A 0.6221 0.2956 0.7465 0.051 Uiso calc R 1 . . H
C31 0.6082(7) 0.27346(15) 0.9152(6) 0.0379(14) Uani d . 1 . . C
H31A 0.6484 0.2913 0.9814 0.046 Uiso calc R 1 . . H
C32 0.5660(6) 0.24467(13) 0.9586(5) 0.0261(12) Uani d . 1 . . C
H32A 0.5791 0.2429 1.0553 0.031 Uiso calc R 1 . . H
C33 0.2338(5) 0.19357(12) 0.8350(4) 0.0164(10) Uani d . 1 . . C
C34 0.1996(6) 0.22518(12) 0.8635(5) 0.0214(11) Uani d . 1 . . C
H34A 0.2770 0.2404 0.9159 0.026 Uiso calc R 1 . . H
C35 0.0545(6) 0.23484(13) 0.8170(5) 0.0250(12) Uani d . 1 . . C
H35A 0.0332 0.2566 0.8367 0.030 Uiso calc R 1 . . H
C36 -0.0587(6) 0.21294(13) 0.7423(5) 0.0233(11) Uani d . 1 . . C
H36A -0.1582 0.2194 0.7113 0.028 Uiso calc R 1 . . H
C37 -0.0264(6) 0.18132(13) 0.7124(5) 0.0220(11) Uani d . 1 . . C
H37A -0.1043 0.1661 0.6608 0.026 Uiso calc R 1 . . H
C38 0.1176(5) 0.17185(12) 0.7570(4) 0.0190(11) Uani d . 1 . . C
H38A 0.1382 0.1503 0.7345 0.023 Uiso calc R 1 . . H
C39 1.1354(8) 0.11030(17) 1.1757(6) 0.0494(18) Uani d . 1 . . C
H39A 1.2198 0.1074 1.1543 0.059 Uiso calc R 1 . . H
H39B 1.1749 0.1164 1.2796 0.059 Uiso calc R 1 . . H
O1 0.7191(4) 0.11406(9) 1.1430(3) 0.0323(9) Uani d . 1 . . O
O2 0.7099(4) 0.16123(9) 0.7685(4) 0.0312(9) Uani d . 1 . . O
P1 0.52572(14) 0.07514(3) 0.75479(11) 0.0154(3) Uani d . 1 . . P
P2 0.42684(13) 0.18169(3) 0.90546(11) 0.0139(3) Uani d . 1 . . P
Br1 0.30457(6) 0.101341(12) 0.91778(5) 0.02463(13) Uani d . 1 . . Br
Br2 0.29855(6) 0.141022(12) 0.56888(4) 0.02115(12) Uani d . 1 . . Br
Ru1 0.48525(4) 0.128456(9) 0.83685(3) 0.01324(10) Uani d . 1 . . Ru
Cl1 1.0354(3) 0.07323(5) 1.1416(2) 0.0712(6) Uani d . 1 . . Cl
Cl2 1.0192(2) 0.14216(5) 1.0657(2) 0.0621(5) Uani d . 1 . . Cl

loop_
_atom_site_aniso_label
_atom_site_aniso_U_11
_atom_site_aniso_U_22
_atom_site_aniso_U_33
_atom_site_aniso_U_12
_atom_site_aniso_U_13
_atom_site_aniso_U_23
C1 0.024(3) 0.019(2) 0.024(2) -0.002(2) 0.015(2) -0.0030(19)
C2 0.024(3) 0.017(2) 0.015(2) 0.000(2) 0.008(2) -0.0001(17)
C3 0.021(3) 0.017(2) 0.015(2) -0.007(2) 0.009(2) -0.0023(17)
C4 0.024(3) 0.023(3) 0.027(2) -0.002(2) 0.013(2) 0.001(2)
C5 0.016(3) 0.035(3) 0.034(3) -0.004(3) 0.008(2) -0.002(2)
C6 0.025(4) 0.035(3) 0.026(2) -0.010(3) 0.008(2) -0.005(2)
C7 0.035(4) 0.025(3) 0.024(2) -0.007(3) 0.017(2) -0.006(2)
C8 0.020(3) 0.025(3) 0.020(2) 0.000(2) 0.009(2) -0.0013(19)
C9 0.024(3) 0.014(2) 0.016(2) -0.002(2) 0.006(2) -0.0008(17)
C10 0.029(4) 0.028(3) 0.025(2) 0.004(3) 0.006(2) 0.002(2)
C11 0.030(4) 0.026(3) 0.045(3) 0.011(3) 0.008(3) 0.007(2)
C12 0.031(4) 0.031(3) 0.035(3) 0.001(3) -0.005(3) 0.015(2)
C13 0.032(4) 0.045(4) 0.023(2) -0.007(3) 0.007(2) 0.014(2)
C14 0.030(4) 0.028(3) 0.026(2) -0.004(3) 0.014(2) 0.005(2)
C15 0.021(3) 0.018(2) 0.022(2) 0.005(2) 0.013(2) -0.0003(18)
C16 0.029(3) 0.023(3) 0.023(2) 0.003(2) 0.017(2) 0.0045(19)
C17 0.044(4) 0.028(3) 0.029(2) 0.010(3) 0.024(3) 0.012(2)
C18 0.051(5) 0.029(3) 0.043(3) 0.000(3) 0.038(3) 0.002(2)
C19 0.025(4) 0.029(3) 0.053(3) -0.006(3) 0.024(3) -0.007(3)
C20 0.022(3) 0.028(3) 0.032(3) -0.001(3) 0.016(2) -0.005(2)
C21 0.023(3) 0.014(2) 0.0156(19) -0.001(2) 0.010(2) -0.0017(17)
C22 0.019(3) 0.027(3) 0.018(2) -0.003(2) 0.008(2) -0.0029(19)
C23 0.024(3) 0.034(3) 0.018(2) -0.001(3) 0.003(2) -0.004(2)
C24 0.031(4) 0.027(3) 0.016(2) -0.002(3) 0.008(2) 0.0019(19)
C25 0.034(4) 0.027(3) 0.022(2) 0.000(3) 0.019(2) 0.005(2)
C26 0.017(3) 0.022(3) 0.017(2) -0.004(2) 0.006(2) -0.0022(18)
C27 0.014(3) 0.020(2) 0.021(2) -0.002(2) 0.009(2) 0.0000(18)
C28 0.034(4) 0.032(3) 0.020(2) -0.002(3) 0.014(2) 0.001(2)
C29 0.046(4) 0.036(3) 0.031(3) -0.004(3) 0.023(3) 0.007(2)
C30 0.044(4) 0.032(3) 0.051(3) -0.010(3) 0.023(3) 0.013(3)
C31 0.039(4) 0.032(3) 0.039(3) -0.010(3) 0.015(3) -0.002(2)
C32 0.027(3) 0.028(3) 0.022(2) -0.007(3) 0.011(2) -0.001(2)
C33 0.018(3) 0.024(2) 0.0101(18) -0.001(2) 0.0081(19) 0.0033(17)
C34 0.013(3) 0.024(3) 0.026(2) 0.000(2) 0.007(2) 0.001(2)
C35 0.026(3) 0.023(3) 0.029(2) 0.007(2) 0.016(2) 0.004(2)
C36 0.013(3) 0.031(3) 0.026(2) 0.006(2) 0.008(2) 0.009(2)
C37 0.016(3) 0.031(3) 0.016(2) -0.002(2) 0.005(2) 0.0013(19)
C38 0.017(3) 0.025(3) 0.017(2) 0.000(2) 0.010(2) -0.0017(19)
C39 0.045(5) 0.064(5) 0.030(3) 0.001(4) 0.010(3) -0.006(3)
O1 0.032(2) 0.041(2) 0.0146(16) 0.009(2) 0.0022(16) 0.0021(15)
O2 0.030(2) 0.034(2) 0.0384(19) -0.005(2) 0.0227(18) 0.0015(17)
P1 0.0162(7) 0.0174(6) 0.0135(5) -0.0006(5) 0.0075(5) -0.0006(4)
P2 0.0130(7) 0.0181(6) 0.0109(5) -0.0032(5) 0.0057(5) -0.0017(4)
Br1 0.0268(3) 0.0258(3) 0.0290(2) -0.0024(2) 0.0194(2) 0.0009(2)
Br2 0.0241(3) 0.0240(2) 0.0133(2) 0.0014(2) 0.00687(19) -0.00018(17)
Ru1 0.0141(2) 0.01665(18) 0.01062(15) -0.00124(17) 0.00713(14) -0.00055(13)
Cl1 0.0972(18) 0.0474(11) 0.0716(11) 0.0030(11) 0.0410(12) 0.0070(9)
Cl2 0.0443(12) 0.0506(11) 0.0817(12) -0.0070(10) 0.0209(9) 0.0027(9)

loop_
_atom_type_symbol
_atom_type_description
_atom_type_scat_dispersion_real
_atom_type_scat_dispersion_imag
_atom_type_scat_source
C C 0.0033 0.0016 'International Tables Vol C Tables 4.2.6.8 and 6.1.1.4'
H H 0.0000 0.0000 'International Tables Vol C Tables 4.2.6.8 and 6.1.1.4'
O O 0.0106 0.0060 'International Tables Vol C Tables 4.2.6.8 and 6.1.1.4'
P P 0.1023 0.0942 'International Tables Vol C Tables 4.2.6.8 and 6.1.1.4'
Br Br -0.2901 2.4595 'International Tables Vol C Tables 4.2.6.8 and 6.1.1.4'
Ru Ru -1.2594 0.8363 'International Tables Vol C Tables 4.2.6.8 and 6.1.1.4'
Cl Cl 0.1484 0.1585 'International Tables Vol C Tables 4.2.6.8 and 6.1.1.4'

loop_
_geom_angle_atom_site_label_1
_geom_angle_atom_site_label_2
_geom_angle_atom_site_label_3
_geom_angle
_geom_angle_publ_flag
O1 C1 Ru1 179.0(5) yes
O2 C2 Ru1 178.0(4) yes
C4 C3 C8 118.1(4) ?
C4 C3 P1 124.0(4) ?
C8 C3 P1 118.0(4) ?
C3 C4 C5 120.9(5) ?
C6 C5 C4 120.1(5) ?
C7 C6 C5 119.9(5) ?
C6 C7 C8 120.2(5) ?
C7 C8 C3 120.9(5) ?
C10 C9 C14 118.1(4) ?
C10 C9 P1 122.9(3) ?
C14 C9 P1 118.5(4) ?
C9 C10 C11 121.2(5) ?
C12 C11 C10 119.8(5) ?
C13 C12 C11 120.0(5) ?
C12 C13 C14 121.1(5) ?
C13 C14 C9 119.8(5) ?
C20 C15 C16 119.9(4) ?
C20 C15 P1 121.2(3) ?
C16 C15 P1 118.7(4) ?
C17 C16 C15 118.0(5) ?
C18 C17 C16 121.2(5) ?
C17 C18 C19 121.0(5) ?
C18 C19 C20 119.0(6) ?
C15 C20 C19 121.0(5) ?
C22 C21 C26 119.6(4) ?
C22 C21 P2 120.5(3) ?
C26 C21 P2 119.6(4) ?
C21 C22 C23 120.7(4) ?
C22 C23 C24 118.9(5) ?
C25 C24 C23 120.5(4) ?
C24 C25 C26 121.2(4) ?
C25 C26 C21 119.0(5) ?
C32 C27 C28 118.0(4) ?
C32 C27 P2 123.4(3) ?
C28 C27 P2 118.2(3) ?
C29 C28 C27 119.8(5) ?
C28 C29 C30 121.3(4) ?
C31 C30 C29 119.7(5) ?
C30 C31 C32 119.9(5) ?
C31 C32 C27 121.3(4) ?
C34 C33 C38 118.1(5) ?
C34 C33 P2 119.2(4) ?
C38 C33 P2 122.6(4) ?
C35 C34 C33 121.2(5) ?
C36 C35 C34 120.0(5) ?
C35 C36 C37 119.6(5) ?
C38 C37 C36 120.5(5) ?
C37 C38 C33 120.7(5) ?
Cl1 C39 Cl2 109.7(4) ?
C9 P1 C3 102.1(2) ?
C9 P1 C15 104.8(2) ?
C3 P1 C15 103.3(2) ?
C9 P1 Ru1 116.34(14) ?
C3 P1 Ru1 119.14(16) ?
C15 P1 Ru1 109.48(15) ?
C27 P2 C33 101.5(2) ?
C27 P2 C21 105.1(2) ?
C33 P2 C21 104.02(19) ?
C27 P2 Ru1 116.94(14) ?
C33 P2 Ru1 118.88(15) ?
C21 P2 Ru1 108.91(15) ?
C2 Ru1 C1 91.2(2) yes
C2 Ru1 P1 91.43(14) ?
C1 Ru1 P1 91.15(14) ?
C2 Ru1 P2 90.44(14) ?
C1 Ru1 P2 92.41(14) ?
P1 Ru1 P2 175.94(4) yes
C2 Ru1 Br2 85.61(14) ?
C1 Ru1 Br2 176.52(14) ?
P1 Ru1 Br2 87.63(3) ?
P2 Ru1 Br2 88.92(3) ?
C2 Ru1 Br1 175.74(13) ?
C1 Ru1 Br1 84.77(14) ?
P1 Ru1 Br1 89.93(3) ?
P2 Ru1 Br1 88.46(3) ?
Br2 Ru1 Br1 98.48(2) yes

loop_
_geom_bond_atom_site_label_1
_geom_bond_atom_site_label_2
_geom_bond_site_symmetry_2
_geom_bond_distance
_geom_bond_publ_flag
C1 O1 . 1.140(6) yes
C1 Ru1 . 1.880(5) yes
C2 O2 . 1.131(6) yes
C2 Ru1 . 1.871(5) yes
C3 C4 . 1.384(7) ?
C3 C8 . 1.407(6) ?
C3 P1 . 1.828(5) ?
C4 C5 . 1.387(7) ?
C5 C6 . 1.382(7) ?
C6 C7 . 1.377(8) ?
C7 C8 . 1.377(7) ?
C9 C10 . 1.388(7) ?
C9 C14 . 1.401(6) ?
C9 P1 . 1.827(5) ?
C10 C11 . 1.390(7) ?
C11 C12 . 1.383(8) ?
C12 C13 . 1.354(8) ?
C13 C14 . 1.397(7) ?
C15 C20 . 1.366(7) ?
C15 C16 . 1.419(6) ?
C15 P1 . 1.832(4) ?
C16 C17 . 1.405(7) ?
C17 C18 . 1.358(8) ?
C18 C19 . 1.379(8) ?
C19 C20 . 1.402(7) ?
C21 C22 . 1.389(7) ?
C21 C26 . 1.410(6) ?
C21 P2 . 1.824(4) ?
C22 C23 . 1.396(6) ?
C23 C24 . 1.399(7) ?
C24 C25 . 1.369(7) ?
C25 C26 . 1.389(6) ?
C27 C32 . 1.402(7) ?
C27 C28 . 1.405(6) ?
C27 P2 . 1.820(5) ?
C28 C29 . 1.383(7) ?
C29 C30 . 1.383(8) ?
C30 C31 . 1.376(7) ?
C31 C32 . 1.385(7) ?
C33 C34 . 1.392(6) ?
C33 C38 . 1.395(7) ?
C33 P2 . 1.822(5) ?
C34 C35 . 1.385(7) ?
C35 C36 . 1.376(7) ?
C36 C37 . 1.390(7) ?
C37 C38 . 1.377(7) ?
C39 Cl1 . 1.756(7) ?
C39 Cl2 . 1.767(7) ?
P1 Ru1 . 2.4215(12) yes
P2 Ru1 . 2.4255(12) yes
Br1 Ru1 . 2.5940(6) yes
Br2 Ru1 . 2.5927(6) yes

loop_
_geom_torsion_atom_site_label_1
_geom_torsion_atom_site_label_2
_geom_torsion_atom_site_label_3
_geom_torsion_atom_site_label_4
_geom_torsion
C8 C3 C4 C5 -1.7(6)
P1 C3 C4 C5 178.0(3)
C3 C4 C5 C6 0.3(7)
C4 C5 C6 C7 1.4(7)
C5 C6 C7 C8 -1.6(7)
C6 C7 C8 C3 0.2(7)
C4 C3 C8 C7 1.5(6)
P1 C3 C8 C7 -178.3(3)
C14 C9 C10 C11 -0.9(8)
P1 C9 C10 C11 -172.4(4)
C9 C10 C11 C12 0.9(9)
C10 C11 C12 C13 -1.5(9)
C11 C12 C13 C14 2.1(9)
C12 C13 C14 C9 -2.1(9)
C10 C9 C14 C13 1.5(8)
P1 C9 C14 C13 173.4(4)
C20 C15 C16 C17 1.1(7)
P1 C15 C16 C17 175.3(4)
C15 C16 C17 C18 0.4(8)
C16 C17 C18 C19 -0.5(8)
C17 C18 C19 C20 -0.9(8)
C16 C15 C20 C19 -2.5(7)
P1 C15 C20 C19 -176.6(4)
C18 C19 C20 C15 2.4(8)
C26 C21 C22 C23 0.1(7)
P2 C21 C22 C23 -173.8(4)
C21 C22 C23 C24 0.9(8)
C22 C23 C24 C25 -0.9(8)
C23 C24 C25 C26 -0.2(8)
C24 C25 C26 C21 1.2(7)
C22 C21 C26 C25 -1.2(7)
P2 C21 C26 C25 172.8(4)
C32 C27 C28 C29 -0.1(8)
P2 C27 C28 C29 173.2(4)
C27 C28 C29 C30 0.3(9)
C28 C29 C30 C31 -0.8(9)
C29 C30 C31 C32 1.1(9)
C30 C31 C32 C27 -1.0(9)
C28 C27 C32 C31 0.5(8)
P2 C27 C32 C31 -172.5(4)
C38 C33 C34 C35 0.4(6)
P2 C33 C34 C35 -177.4(3)
C33 C34 C35 C36 0.6(6)
C34 C35 C36 C37 -0.8(6)
C35 C36 C37 C38 0.0(6)
C36 C37 C38 C33 1.1(6)
C34 C33 C38 C37 -1.3(6)
P2 C33 C38 C37 176.5(3)
C10 C9 P1 C3 83.8(5)
C14 C9 P1 C3 -87.7(4)
C10 C9 P1 C15 -23.7(5)
C14 C9 P1 C15 164.9(4)
C10 C9 P1 Ru1 -144.7(4)
C14 C9 P1 Ru1 43.8(4)
C4 C3 P1 C9 128.9(4)
C8 C3 P1 C9 -51.3(4)
C4 C3 P1 C15 -122.4(4)
C8 C3 P1 C15 57.4(4)
C4 C3 P1 Ru1 -0.8(4)
C8 C3 P1 Ru1 179.0(3)
C20 C15 P1 C9 -46.7(5)
C16 C15 P1 C9 139.2(4)
C20 C15 P1 C3 -153.3(4)
C16 C15 P1 C3 32.5(4)
C20 C15 P1 Ru1 78.8(4)
C16 C15 P1 Ru1 -95.3(4)
C32 C27 P2 C33 91.5(5)
C28 C27 P2 C33 -81.4(4)
C32 C27 P2 C21 -16.6(5)
C28 C27 P2 C21 170.5(4)
C32 C27 P2 Ru1 -137.5(4)
C28 C27 P2 Ru1 49.6(4)
C34 C33 P2 C27 -44.7(3)
C38 C33 P2 C27 137.5(3)
C34 C33 P2 C21 64.2(4)
C38 C33 P2 C21 -113.5(3)
C34 C33 P2 Ru1 -174.5(3)
C38 C33 P2 Ru1 7.7(4)
C22 C21 P2 C27 -52.1(4)
C26 C21 P2 C27 133.9(4)
C22 C21 P2 C33 -158.4(4)
C26 C21 P2 C33 27.7(4)
C22 C21 P2 Ru1 73.9(4)
C26 C21 P2 Ru1 -100.0(4)
O2 C2 Ru1 C1 -83(13)
O2 C2 Ru1 P1 -174(13)
O2 C2 Ru1 P2 9(13)
O2 C2 Ru1 Br2 98(13)
O2 C2 Ru1 Br1 -66(14)
O1 C1 Ru1 C2 -3E1(2)
O1 C1 Ru1 P1 6E1(2)
O1 C1 Ru1 P2 -12E1(2)
O1 C1 Ru1 Br2 -1E1(2)
O1 C1 Ru1 Br1 15E1(10)
C9 P1 Ru1 C2 104.0(2)
C3 P1 Ru1 C2 -133.0(2)
C15 P1 Ru1 C2 -14.6(2)
C9 P1 Ru1 C1 12.8(2)
C3 P1 Ru1 C1 135.8(2)
C15 P1 Ru1 C1 -105.8(2)
C9 P1 Ru1 P2 -138.6(5)
C3 P1 Ru1 P2 -15.6(6)
C15 P1 Ru1 P2 102.9(6)
C9 P1 Ru1 Br2 -170.45(18)
C3 P1 Ru1 Br2 -47.45(15)
C15 P1 Ru1 Br2 70.98(17)
C9 P1 Ru1 Br1 -71.96(18)
C3 P1 Ru1 Br1 51.04(15)
C15 P1 Ru1 Br1 169.47(17)
C27 P2 Ru1 C2 10.2(2)
C33 P2 Ru1 C2 132.57(19)
C21 P2 Ru1 C2 -108.7(2)
C27 P2 Ru1 C1 101.3(2)
C33 P2 Ru1 C1 -136.3(2)
C21 P2 Ru1 C1 -17.5(2)
C27 P2 Ru1 P1 -107.3(6)
C33 P2 Ru1 P1 15.1(6)
C21 P2 Ru1 P1 133.9(5)
C27 P2 Ru1 Br2 -75.43(17)
C33 P2 Ru1 Br2 46.96(14)
C21 P2 Ru1 Br2 165.73(17)
C27 P2 Ru1 Br1 -173.95(17)
C33 P2 Ru1 Br1 -51.55(14)
C21 P2 Ru1 Br1 67.21(17)
